data_8101393
loop_
_publ_author_name
'Euler, H.'
'Barbier, B.'
'Klumpp, S.'
'Kirfel, A.'

_publ_section_title
;
Crystal structure of Tutton's salts, Rb~2~[M^II^(H~2~O)~6~](SO~4~)
~2~, M^II^ = Mg, Mn, Fe, Co, Ni, Zn
;
_journal_issue 4
_journal_name_full 'Zeitschrift f\"ur Kristallographie - New Crystal Structures'
_journal_page_first 473
_journal_page_last 476
_journal_volume 215
_journal_year 2000
_chemical_formula_structural 'Rb2 [Mg (H2 O)6](S O4)2'
_chemical_formula_sum 'H12 Mg O14 Rb2 S2'
_chemical_formula_weight 495.47
_space_group_IT_number 14
_symmetry_cell_setting monoclinic
_symmetry_space_group_name_Hall '-P 2yab'
_symmetry_space_group_name_H-M 'P 1 21/a 1'
_cell_angle_alpha 90.00
_cell_angle_beta 105.982(10)
_cell_angle_gamma 90.00
_cell_formula_units_Z 2
_cell_length_a 9.226(2)
_cell_length_b 12.472(2)
_cell_length_c 6.217(2)
_cell_measurement_temperature 293(2)
_cell_volume 687.7(3)
_diffrn_ambient_temperature 293(2)
_exptl_crystal_density_diffrn 2.393
_refine_ls_R_factor_obs 0.0221
_refine_ls_wR_factor_obs 0.0430
_cod_original_sg_symbol_H-M 'P 21/a'
_cod_database_code 8101393

loop_
_symmetry_equiv_pos_as_xyz
'x, y, z'
'-x+1/2, y+1/2, -z'
'-x, -y, -z'
'x-1/2, -y-1/2, z'

loop_
_atom_site_aniso_label
_atom_site_aniso_U_11
_atom_site_aniso_U_22
_atom_site_aniso_U_33
_atom_site_aniso_U_23
_atom_site_aniso_U_13
_atom_site_aniso_U_12
Mg 0.0196(6) 0.0221(6) 0.0216(6) 0.0001(5) 0.0055(5) -0.0013(4)
S 0.0202(3) 0.0228(3) 0.0235(3) -0.0014(2) 0.0053(2) -0.0024(2)
O1 0.0475(12) 0.0288(10) 0.0313(10) 0.0009(8) 0.0135(9) -0.0068(9)
O2 0.0233(10) 0.0459(12) 0.0520(12) -0.0011(10) 0.0048(9) 0.0051(9)
O3 0.0240(9) 0.0325(10) 0.0303(9) -0.0046(8) 0.0068(7) -0.0068(7)
O4 0.0420(11) 0.0304(10) 0.0264(10) -0.0042(7) 0.0117(8) -0.0051(8)
O5 0.0280(11) 0.0364(11) 0.0234(11) 0.0005(9) 0.0032(10) -0.0071(8)
O6 0.0235(11) 0.0269(11) 0.0370(11) 0.0014(8) 0.0071(9) 0.0005(8)
O7 0.0313(11) 0.0277(11) 0.0281(10) 0.0037(8) 0.0134(9) 0.0031(8)
Rb 0.0353(2) 0.0342(2) 0.0356(2) 0.00047(12) 0.01302(11) -0.00078(12)

loop_
_atom_site_label
_atom_site_type_symbol
_atom_site_fract_x
_atom_site_fract_y
_atom_site_fract_z
_atom_site_U_iso_or_equiv
_atom_site_thermal_displace_type
_atom_site_occupancy
_atom_site_calc_flag
_atom_site_refinement_flags
_atom_site_disorder_group
Mg Mg 0.0000 0.0000 0.0000 0.0211(3) Uani 1 d S .
S S 0.40332(6) 0.14012(5) 0.73131(10) 0.0223(2) Uani 1 d . .
O1 O 0.4107(2) 0.23179(15) 0.5859(3) 0.0353(5) Uani 1 d . .
O2 O 0.5435(2) 0.0788(2) 0.7784(4) 0.0415(5) Uani 1 d . .
O3 O 0.2781(2) 0.07018(14) 0.6120(3) 0.0291(4) Uani 1 d . .
O4 O 0.3760(2) 0.17833(14) 0.9413(3) 0.0325(4) Uani 1 d . .
O5 O 0.1647(2) 0.1093(2) 0.1618(4) 0.0301(4) Uani 1 d . .
O6 O -0.1668(2) 0.1101(2) 0.0205(3) 0.0294(4) Uani 1 d . .
O7 O -0.0041(2) -0.0673(2) 0.2957(3) 0.0280(4) Uani 1 d . .
Rb Rb 0.12836(3) 0.35040(2) 0.34534(4) 0.03440(13) Uani 1 d . .
H1 H 0.2002(32) 0.0968(23) 0.2715(51) 0.019(8) Uiso 1 d . .
H2 H 0.2275(37) 0.1226(24) 0.0997(57) 0.035(9) Uiso 1 d . .
H3 H -0.2410(38) 0.1015(25) -0.0465(53) 0.032(10) Uiso 1 d . .
H4 H -0.1481(35) 0.1696(26) -0.0070(53) 0.035(9) Uiso 1 d . .
H5 H -0.0661(39) -0.0593(25) 0.3374(56) 0.034(10) Uiso 1 d . .
H6 H 0.0154(37) -0.1287(30) 0.3322(58) 0.045(10) Uiso 1 d . .

loop_
_geom_bond_atom_site_label_1
_geom_bond_atom_site_label_2
_geom_bond_distance
_geom_bond_site_symmetry_2
_geom_bond_publ_flag
Mg O7 2.031(2) 3 ?
Mg O7 2.031(2) . ?
Mg O5 2.082(2) . ?
Mg O5 2.082(2) 3 ?
Mg O6 2.093(2) 3 ?
Mg O6 2.093(2) . ?
S O2 1.462(2) . ?
S O1 1.471(2) . ?
S O3 1.475(2) . ?
S O4 1.475(2) . ?
S Rb 3.5812(10) 4_665 ?
S Rb 3.6459(9) 2_546 ?
S Rb 3.8121(13) 4_666 ?
S Rb 3.9648(9) . ?
O1 H6 1.89(4) 2_556 ?
O1 O7 2.686(3) 2_556 ?
O1 Rb 2.995(2) 4_665 ?
O1 Rb 3.011(2) . ?
O2 H3 2.01(3) 1_656 ?
O2 O6 2.710(3) 1_656 ?
O2 Rb 3.131(2) 4_665 ?
O2 Rb 3.248(2) 2_546 ?
O2 Rb 3.507(2) 4_666 ?
O2 Rb 5.265(2) . ?
O3 H1 2.07(3) . ?
O3 H5 2.07(3) 3_556 ?
O3 O7 2.742(3) 3_556 ?
O3 O5 2.748(3) . ?
O3 Rb 2.864(2) 2_546 ?
O3 H5 3.55(3) . ?
O3 Rb 3.951(2) . ?
O4 H4 1.95(3) 4_666 ?
O4 H2 2.02(4) 1_556 ?
O4 O6 2.732(3) 4_666 ?
O4 O5 2.809(3) 1_556 ?
O4 Rb 2.939(2) 4_666 ?
O4 Rb 4.346(2) . ?
O5 H1 0.69(3) . ?
O5 H2 0.80(3) . ?
O5 O7 2.870(3) 3 ?
O5 O6 2.941(3) . ?
O5 O7 2.947(3) . ?
O5 O6 2.964(3) 3 ?
O5 Rb 3.266(2) . ?
O5 H1 0.69(3) . ?
O5 H2 0.80(3) . ?
O6 O7 2.889(3) 3 ?
O6 O7 2.944(3) . ?
O6 Rb 3.161(2) 4_565 ?
O6 Rb 4.177(2) . ?
O6 H3 0.70(3) . ?
O6 H4 0.79(3) . ?
O7 H5 0.70(3) . ?
O7 H6 0.80(4) . ?
Rb O3 2.864(2) 2_556 ?
Rb O4 2.939(2) 4_564 ?
Rb O1 2.995(2) 4_565 ?
Rb O2 3.131(2) 4_565 ?
Rb O6 3.161(2) 4_665 ?
Rb O2 3.248(2) 2_556 ?
Rb O2 3.507(2) 4_564 ?
Rb S 3.5812(10) 4_565 ?
Rb S 3.6459(9) 2_556 ?
Rb S 3.8121(13) 4_564 ?
Rb H1 3.29(3) . ?
